data_7203313
loop_
_publ_author_name
'Carmen Paraschiv'
'Marius Andruh'
'Yves Journaux'
'Zdirad \<Zak'
'Nathalie Kyritsakas'
'Louis Ricard'

_publ_section_title
;
 Trinuclear magnetic clusters based on cyanide metal complexes:
 synthesis, crystal structures, and magnetic properties of four new
 [Mn<small><sup>II</sup></small><small><sub>2</sub></small>M<small><sup>III</sup></small>]
 complexes (M = Cr, Fe, Co)
;
_journal_issue 26
_journal_name_full 'Journal of Materials Chemistry'
_journal_page_first 2660
_journal_paper_doi 10.1039/b602055k
_journal_volume 16
_journal_year 2006
_chemical_formula_sum 'C57 H54 Cr2 Mn3 N27 O8'
_chemical_formula_weight 1514.09
_chemical_name_systematic
;
?
;
_space_group_IT_number 5
_symmetry_cell_setting monoclinic
_symmetry_space_group_name_Hall 'C 2y'
_symmetry_space_group_name_H-M 'C 1 2 1'
_atom_sites_solution_hydrogens geom
_atom_sites_solution_primary direct
_atom_sites_solution_secondary difmap
_audit_creation_method SHELXL-97
_cell_angle_alpha 90.00
_cell_angle_beta 92.43(3)
_cell_angle_gamma 90.00
_cell_formula_units_Z 4
_cell_length_a 40.092(8)
_cell_length_b 10.399(2)
_cell_length_c 17.253(3)
_cell_measurement_reflns_used 4857
_cell_measurement_temperature 120(2)
_cell_measurement_theta_max 21.6
_cell_measurement_theta_min 2.1
_cell_volume 7187(2)
_computing_cell_refinement 'KUMA Crysalis 168'
_computing_data_collection 'KUMA Crysalis 168'
_computing_data_reduction 'KUMA Crysalis 168'
_computing_molecular_graphics 'Bruker SHELXTL V5.1'
_computing_publication_material SHELXL-97
_computing_structure_refinement 'SHELXL-97 (Sheldrick, 1997)'
_computing_structure_solution 'SHELXS-97 (Sheldrick, 1990)'
_diffrn_ambient_temperature 120(2)
_diffrn_detector_area_resol_mean '0.06 mm'
_diffrn_measured_fraction_theta_full 0.965
_diffrn_measured_fraction_theta_max 0.965
_diffrn_measurement_device_type 'KUMA KM-4 CCD'
_diffrn_measurement_method 'omega scan'
_diffrn_radiation_monochromator graphite
_diffrn_radiation_source 'fine-focus sealed tube'
_diffrn_radiation_type MoK\a
_diffrn_radiation_wavelength 0.71073
_diffrn_reflns_av_R_equivalents 0.0476
_diffrn_reflns_av_sigmaI/netI 0.0724
_diffrn_reflns_limit_h_max 51
_diffrn_reflns_limit_h_min -51
_diffrn_reflns_limit_k_max 7
_diffrn_reflns_limit_k_min -13
_diffrn_reflns_limit_l_max 22
_diffrn_reflns_limit_l_min -22
_diffrn_reflns_number 29190
_diffrn_reflns_theta_full 27.50
_diffrn_reflns_theta_max 27.50
_diffrn_reflns_theta_min 3.38
_diffrn_standards_decay_% 0
_diffrn_standards_interval_time 'every 100 frames'
_exptl_absorpt_coefficient_mu 0.874
_exptl_absorpt_correction_T_max 1.000
_exptl_absorpt_correction_T_min 0.681
_exptl_absorpt_correction_type psi-scan
_exptl_crystal_density_diffrn 1.399
_exptl_crystal_density_method 'not measured'
_exptl_crystal_F_000 3088
_exptl_crystal_size_max 0.50
_exptl_crystal_size_mid 0.20
_exptl_crystal_size_min 0.15
_refine_diff_density_max 3.594
_refine_diff_density_min -1.050
_refine_diff_density_rms 0.109
_refine_ls_abs_structure_details 'Flack H D (1983), Acta Cryst. A39, 876-881'
_refine_ls_abs_structure_Flack 0.07(3)
_refine_ls_extinction_method none
_refine_ls_goodness_of_fit_ref 1.073
_refine_ls_hydrogen_treatment mixed
_refine_ls_matrix_type full
_refine_ls_number_parameters 917
_refine_ls_number_reflns 11762
_refine_ls_number_restraints 13
_refine_ls_restrained_S_all 1.077
_refine_ls_R_factor_all 0.0927
_refine_ls_R_factor_gt 0.0744
_refine_ls_shift/su_max 0.003
_refine_ls_shift/su_mean 0.000
_refine_ls_structure_factor_coef Fsqd
_refine_ls_weighting_details 'calc w=1/[\s^2^(Fo^2^)+(0.1211P)^2^+0.0000P] where P=(Fo^2^+2Fc^2^)/3'
_refine_ls_weighting_scheme calc
_refine_ls_wR_factor_gt 0.1842
_refine_ls_wR_factor_ref 0.1960
_reflns_number_gt 9452
_reflns_number_total 11763
_reflns_threshold_expression >2sigma(I)
_cod_data_source_file b602055k.txt
_cod_data_source_block c1new_a
_cod_depositor_comments
;
The following automatic conversions were performed:
'_symmetry_cell_setting' value 'Monoclinic' changed to 'monoclinic'
according to '/home/saulius/struct/CIF-dictionaries/cif_core.dic'
dictionary named 'cif_core.dic' version 2.4.1 from 2010-06-29.

Automatic conversion script
Id: cif_fix_enum 1527 2010-12-29 10:47:43Z saulius 
;
_cod_original_sg_symbol_H-M C2
_cod_database_code 7203313

loop_
_symmetry_equiv_pos_as_xyz
'x, y, z'
'-x, y, -z'
'x+1/2, y+1/2, z'
'-x+1/2, y+1/2, -z'

loop_
_atom_site_label
_atom_site_type_symbol
_atom_site_fract_x
_atom_site_fract_y
_atom_site_fract_z
_atom_site_U_iso_or_equiv
_atom_site_adp_type
_atom_site_occupancy
_atom_site_symmetry_multiplicity
_atom_site_calc_flag
_atom_site_refinement_flags
_atom_site_disorder_assembly
_atom_site_disorder_group
Mn11 Mn 0.81638(3) -0.14619(13) 0.34672(7) 0.0373(3) Uani 1 1 d . . .
O1 O 0.83919(14) -0.0287(6) 0.4431(3) 0.0405(14) Uani 1 1 d . . .
N11 N 0.83671(14) -0.0250(7) 0.2461(3) 0.0295(14) Uani 1 1 d . . .
N21 N 0.86882(17) -0.2069(7) 0.3228(4) 0.0414(17) Uani 1 1 d . . .
N31 N 0.83219(18) -0.3115(8) 0.4259(5) 0.0465(19) Uani 1 1 d . . .
N41 N 0.77156(18) -0.1983(7) 0.4198(4) 0.0404(17) Uani 1 1 d . . .
N51 N 0.77863(19) 0.0132(8) 0.3195(4) 0.0454(18) Uani 1 1 d . . .
C11 C 0.8840(2) 0.0365(9) 0.1717(4) 0.0357(18) Uani 1 1 d . . .
H11A' H 0.8682 0.0917 0.1423 0.054 Uiso 1 1 calc R . .
H11B' H 0.8947 -0.0227 0.1360 0.054 Uiso 1 1 calc R . .
H11C' H 0.9011 0.0898 0.1982 0.054 Uiso 1 1 calc R . .
C21 C 0.86612(19) -0.0377(9) 0.2292(4) 0.0344(17) Uani 1 1 d . . .
C31 C 0.88590(15) -0.1421(8) 0.2713(4) 0.0279(16) Uani 1 1 d . . .
C41 C 0.9181(2) -0.1710(9) 0.2586(6) 0.047(2) Uani 1 1 d . . .
H41 H 0.9297 -0.1253 0.2205 0.057 Uiso 1 1 calc R . .
C51 C 0.9340(2) -0.2676(10) 0.3015(6) 0.045(2) Uani 1 1 d . . .
H51 H 0.9570 -0.2857 0.2967 0.055 Uiso 1 1 calc R . .
C61 C 0.9148(2) -0.3359(10) 0.3511(5) 0.050(2) Uani 1 1 d . . .
H61 H 0.9238 -0.4098 0.3768 0.061 Uiso 1 1 calc R . .
C71 C 0.88296(17) -0.2980(8) 0.3635(4) 0.0272(16) Uani 1 1 d . . .
C81 C 0.8601(2) -0.3628(9) 0.4214(5) 0.043(2) Uani 1 1 d . . .
C91 C 0.8720(3) -0.4729(11) 0.4659(6) 0.062(3) Uani 1 1 d . . .
H91A H 0.8590 -0.4815 0.5126 0.092 Uiso 1 1 calc R . .
H91B H 0.8956 -0.4608 0.4811 0.092 Uiso 1 1 calc R . .
H91C H 0.8694 -0.5508 0.4343 0.092 Uiso 1 1 calc R . .
C101 C 0.8069(2) -0.3596(9) 0.4799(6) 0.048(2) Uani 1 1 d . . .
H10A H 0.8179 -0.3869 0.5296 0.058 Uiso 1 1 calc R . .
H10B H 0.7948 -0.4343 0.4568 0.058 Uiso 1 1 calc R . .
C111 C 0.7832(2) -0.2517(9) 0.4932(6) 0.050(2) Uani 1 1 d . . .
H11A H 0.7639 -0.2837 0.5217 0.060 Uiso 1 1 calc R . .
H11B H 0.7945 -0.1841 0.5250 0.060 Uiso 1 1 calc R . .
C121 C 0.7508(2) -0.0838(9) 0.4247(5) 0.047(2) Uani 1 1 d . . .
H12A H 0.7615 -0.0216 0.4615 0.056 Uiso 1 1 calc R . .
H12B H 0.7287 -0.1072 0.4439 0.056 Uiso 1 1 calc R . .
C131 C 0.7467(2) -0.0243(9) 0.3463(6) 0.052(2) Uani 1 1 d . . .
H13A H 0.7361 -0.0867 0.3096 0.063 Uiso 1 1 calc R . .
H13B H 0.7320 0.0519 0.3488 0.063 Uiso 1 1 calc R . .
C141 C 0.7789(2) 0.0437(10) 0.2338(6) 0.049(2) Uani 1 1 d . . .
H14A H 0.7697 -0.0292 0.2029 0.059 Uiso 1 1 calc R . .
H14B H 0.7653 0.1211 0.2218 0.059 Uiso 1 1 calc R . .
C151 C 0.8141(2) 0.0667(10) 0.2152(6) 0.046(2) Uani 1 1 d . . .
H15A H 0.8157 0.0680 0.1581 0.055 Uiso 1 1 calc R . .
H15B H 0.8209 0.1526 0.2350 0.055 Uiso 1 1 calc R . .
Mn12 Mn 0.65812(3) -0.84141(11) 0.11982(6) 0.0267(3) Uani 1 1 d . . .
O2 O 0.61703(12) -0.9201(5) 0.0405(3) 0.0286(12) Uani 1 1 d . . .
N12 N 0.62182(16) -0.6811(7) 0.1444(4) 0.0406(17) Uani 1 1 d . . .
N22 N 0.62686(15) -0.8981(7) 0.2181(4) 0.0318(15) Uani 1 1 d . . .
N32 N 0.67365(16) -1.0396(7) 0.1646(4) 0.0406(17) Uani 1 1 d . . .
N42 N 0.69442(17) -0.9284(9) 0.0313(5) 0.054(2) Uani 1 1 d . . .
N52 N 0.66907(19) -0.6785(8) 0.0338(4) 0.0462(19) Uani 1 1 d . . .
C12 C 0.5784(3) -0.5911(15) 0.2232(8) 0.090(5) Uani 1 1 d . . .
H12C' H 0.5822 -0.5713 0.2784 0.135 Uiso 1 1 calc R . .
H12D' H 0.5556 -0.6224 0.2139 0.135 Uiso 1 1 calc R . .
H12E' H 0.5818 -0.5133 0.1924 0.135 Uiso 1 1 calc R . .
C22 C 0.6025(2) -0.6925(9) 0.2000(5) 0.042(2) Uani 1 1 d . . .
C32 C 0.60462(18) -0.8124(9) 0.2420(5) 0.0351(19) Uani 1 1 d . . .
C42 C 0.5850(2) -0.8426(14) 0.3052(6) 0.059(3) Uani 1 1 d . . .
H42 H 0.5691 -0.7831 0.3233 0.071 Uiso 1 1 calc R . .
C52 C 0.5895(3) -0.9590(16) 0.3395(5) 0.070(4) Uani 1 1 d . . .
H52 H 0.5763 -0.9814 0.3819 0.084 Uiso 1 1 calc R . .
C62 C 0.6126(3) -1.0448(13) 0.3147(5) 0.061(3) Uani 1 1 d . . .
H62 H 0.6155 -1.1260 0.3392 0.073 Uiso 1 1 calc R . .
C72 C 0.6316(2) -1.0092(8) 0.2524(5) 0.038(2) Uani 1 1 d . . .
C82 C 0.6570(2) -1.0919(9) 0.2162(6) 0.048(2) Uani 1 1 d . . .
C92 C 0.6604(4) -1.2261(10) 0.2451(9) 0.094(5) Uani 1 1 d . . .
H92A H 0.6727 -1.2772 0.2081 0.141 Uiso 1 1 calc R . .
H92B H 0.6382 -1.2633 0.2508 0.141 Uiso 1 1 calc R . .
H92C H 0.6726 -1.2260 0.2956 0.141 Uiso 1 1 calc R . .
C102 C 0.6988(3) -1.1024(11) 0.1209(6) 0.062(3) Uani 1 1 d . . .
H10C H 0.6881 -1.1679 0.0865 0.075 Uiso 1 1 calc R . .
H10D H 0.7148 -1.1470 0.1571 0.075 Uiso 1 1 calc R . .
C112 C 0.7172(2) -1.0094(12) 0.0736(6) 0.064(3) Uani 1 1 d . . .
H11C H 0.7321 -0.9565 0.1079 0.077 Uiso 1 1 calc R . .
H11D H 0.7311 -1.0565 0.0372 0.077 Uiso 1 1 calc R . .
C122 C 0.7091(3) -0.8236(15) -0.0111(6) 0.075(4) Uani 1 1 d . . .
H12C H 0.7197 -0.8579 -0.0576 0.090 Uiso 1 1 calc R . .
H12D H 0.7266 -0.7812 0.0221 0.090 Uiso 1 1 calc R . .
C132 C 0.6834(3) -0.7294(12) -0.0348(5) 0.060(3) Uani 1 1 d . . .
H13C H 0.6934 -0.6591 -0.0647 0.072 Uiso 1 1 calc R . .
H13D H 0.6658 -0.7711 -0.0682 0.072 Uiso 1 1 calc R . .
C142 C 0.6379(3) -0.6087(9) 0.0193(6) 0.057(3) Uani 1 1 d . . .
H14C H 0.6219 -0.6636 -0.0108 0.069 Uiso 1 1 calc R . .
H14D H 0.6421 -0.5307 -0.0116 0.069 Uiso 1 1 calc R . .
C152 C 0.6232(3) -0.5710(10) 0.0947(6) 0.060(3) Uani 1 1 d . . .
H15C H 0.6371 -0.5031 0.1202 0.072 Uiso 1 1 calc R . .
H15D H 0.6004 -0.5361 0.0847 0.072 Uiso 1 1 calc R . .
Mn2 Mn 0.47700(3) -0.15461(14) 0.23388(6) 0.0344(3) Uani 1 1 d . . .
O3 O 0.46165(17) -0.3084(7) 0.1494(4) 0.0590(19) Uani 1 1 d . A .
N14 N 0.43577(14) -0.0312(7) 0.1769(4) 0.0339(15) Uani 1 1 d . A .
N24 N 0.42812(15) -0.1987(7) 0.2861(4) 0.0316(15) Uani 1 1 d . A .
N34 N 0.48315(19) -0.3162(8) 0.3259(4) 0.046(2) Uani 1 1 d . A .
N44 N 0.5351(6) -0.203(3) 0.2649(18) 0.055(8) Uani 0.37 1 d P A 1
N44' N 0.5298(3) -0.2336(15) 0.2201(9) 0.049(3) Uani 0.63 1 d P A 2
N54 N 0.50015(16) -0.0360(9) 0.1356(4) 0.0425(17) Uani 1 1 d . A .
C14 C 0.37688(19) 0.0335(9) 0.1679(5) 0.041(2) Uani 1 1 d . A .
H14E H 0.3834 0.0837 0.1229 0.061 Uiso 1 1 calc R . .
H14F H 0.3695 0.0918 0.2084 0.061 Uiso 1 1 calc R . .
H14G H 0.3586 -0.0247 0.1524 0.061 Uiso 1 1 calc R . .
C24 C 0.40562(18) -0.0419(9) 0.1979(4) 0.0340(17) Uani 1 1 d . . .
C34 C 0.40078(17) -0.1387(8) 0.2604(4) 0.0289(16) Uani 1 1 d . A .
C44 C 0.37000(17) -0.1671(9) 0.2885(5) 0.0366(19) Uani 1 1 d . . .
H44 H 0.3504 -0.1236 0.2698 0.044 Uiso 1 1 calc R A .
C54 C 0.3686(2) -0.2627(9) 0.3457(5) 0.038(2) Uani 1 1 d . A .
H54 H 0.3479 -0.2824 0.3679 0.045 Uiso 1 1 calc R . .
C64 C 0.3960(2) -0.3257(8) 0.3690(4) 0.0377(19) Uani 1 1 d . . .
H64 H 0.3949 -0.3939 0.4054 0.045 Uiso 1 1 calc R A .
C74 C 0.42554(18) -0.2917(7) 0.3402(4) 0.0276(16) Uani 1 1 d . A .
C84 C 0.4586(2) -0.3566(9) 0.3606(5) 0.042(2) Uani 1 1 d . . .
C94 C 0.4590(3) -0.4566(11) 0.4216(6) 0.060(3) Uani 1 1 d . A .
H94A H 0.4428 -0.5240 0.4071 0.090 Uiso 1 1 calc R . .
H94B H 0.4531 -0.4179 0.4710 0.090 Uiso 1 1 calc R . .
H94C H 0.4814 -0.4943 0.4272 0.090 Uiso 1 1 calc R . .
C104 C 0.5175(2) -0.3668(10) 0.3377(7) 0.061(3) Uani 1 1 d . . .
H10E H 0.5186 -0.4571 0.3198 0.073 Uiso 1 1 calc R A .
H10F H 0.5246 -0.3635 0.3933 0.073 Uiso 1 1 calc R . .
C114 C 0.5396(3) -0.2823(18) 0.2906(8) 0.081(5) Uani 1 1 d . A .
H11E H 0.5593 -0.2646 0.3256 0.097 Uiso 1 1 calc R B 1
H11F H 0.5477 -0.3397 0.2496 0.097 Uiso 1 1 calc R B 1
C124 C 0.55009(19) -0.1566(13) 0.1796(6) 0.058(3) Uani 1 1 d . . .
H12E H 0.5748 -0.1538 0.1840 0.070 Uiso 1 1 calc R A 1
H12F H 0.5435 -0.2201 0.1390 0.070 Uiso 1 1 calc R A 1
C134 C 0.5378(4) -0.035(2) 0.1579(14) 0.047(5) Uani 0.46 1 d P A 1
H13E H 0.5502 -0.0032 0.1133 0.056 Uiso 0.46 1 calc PR A 1
H13F H 0.5419 0.0256 0.2015 0.056 Uiso 0.46 1 calc PR A 1
C13' C 0.5292(4) -0.100(2) 0.1044(10) 0.050(5) Uani 0.54 1 d P A 2
H13G H 0.5429 -0.0385 0.0759 0.060 Uiso 0.54 1 calc PR A 2
H13H H 0.5221 -0.1707 0.0688 0.060 Uiso 0.54 1 calc PR A 2
C144 C 0.4849(5) 0.070(3) 0.1282(12) 0.057(7) Uani 0.44 1 d P A 1
H14H H 0.4933 0.1164 0.0829 0.068 Uiso 0.44 1 calc PR A 1
H14I H 0.4900 0.1233 0.1748 0.068 Uiso 0.44 1 calc PR A 1
C14' C 0.4738(4) -0.005(2) 0.0776(9) 0.053(5) Uani 0.56 1 d P A 2
H14J H 0.4661 -0.0847 0.0507 0.063 Uiso 0.56 1 calc PR A 2
H14K H 0.4824 0.0544 0.0384 0.063 Uiso 0.56 1 calc PR A 2
C154 C 0.4455(2) 0.0558(10) 0.1172(5) 0.047(2) Uani 1 1 d . . .
H15E H 0.4344 0.1403 0.1229 0.057 Uiso 1 1 calc R A 1
H15F H 0.4393 0.0207 0.0653 0.057 Uiso 1 1 calc R A 1
Cr2 Cr 0.5000 0.04059(16) 0.5000 0.0226(3) Uani 1 2 d S . .
C15 C 0.49389(16) 0.0217(8) 0.3824(4) 0.0265(16) Uani 1 1 d . . .
N15 N 0.49057(15) -0.0049(7) 0.3171(3) 0.0307(15) Uani 1 1 d . A .
C25 C 0.53495(19) 0.1818(9) 0.4863(4) 0.0326(18) Uani 1 1 d . . .
N25 N 0.5535(2) 0.2623(9) 0.4741(4) 0.051(2) Uani 1 1 d . A .
C35 C 0.53670(17) -0.0960(8) 0.4921(4) 0.0269(17) Uani 1 1 d . . .
N35 N 0.55755(15) -0.1714(7) 0.4851(4) 0.0353(16) Uani 1 1 d . A .
Cr3 Cr 0.5000 -0.57654(18) 0.0000 0.0307(4) Uani 1 2 d S . .
C16 C 0.49058(18) -0.5831(10) 0.1171(6) 0.046(2) Uani 1 1 d . . .
N16 N 0.4859(2) -0.5750(10) 0.1800(5) 0.059(2) Uani 1 1 d . . .
C26 C 0.5367(2) -0.7090(9) 0.0249(6) 0.048(2) Uani 1 1 d . . .
N26 N 0.5578(2) -0.7826(9) 0.0381(6) 0.072(3) Uani 1 1 d . . .
C36 C 0.53530(18) -0.4322(8) 0.0177(4) 0.0298(17) Uani 1 1 d . . .
N36 N 0.55424(18) -0.3544(8) 0.0223(5) 0.0479(19) Uani 1 1 d . . .
Cr1 Cr 0.75091(2) -0.53772(11) 0.23698(6) 0.0198(2) Uani 1 1 d . . .
C13 C 0.7809(2) -0.3785(8) 0.2495(5) 0.038(2) Uani 1 1 d . . .
N13 N 0.79580(18) -0.2863(7) 0.2587(4) 0.0433(18) Uani 1 1 d . . .
C23 C 0.71762(16) -0.6867(7) 0.2189(4) 0.0236(15) Uani 1 1 d . . .
N23 N 0.69832(16) -0.7566(7) 0.1991(4) 0.0368(16) Uani 1 1 d . . .
C33 C 0.72291(16) -0.4513(7) 0.3208(4) 0.0243(15) Uani 1 1 d . . .
N33 N 0.71108(17) -0.4005(7) 0.3690(4) 0.0363(16) Uani 1 1 d . . .
C43 C 0.72435(17) -0.4562(7) 0.1455(4) 0.0260(15) Uani 1 1 d . . .
N43 N 0.70859(16) -0.4204(7) 0.0918(4) 0.0338(15) Uani 1 1 d . . .
C53 C 0.77570(16) -0.6344(8) 0.3260(4) 0.0267(16) Uani 1 1 d . . .
N53 N 0.78850(15) -0.6889(7) 0.3776(4) 0.0324(15) Uani 1 1 d . . .
C63 C 0.78256(17) -0.6098(7) 0.1571(4) 0.0239(15) Uani 1 1 d . . .
N63 N 0.80065(16) -0.6459(8) 0.1128(4) 0.0383(16) Uani 1 1 d . . .
OW1 O 0.82390(12) 0.1992(5) 0.5071(3) 0.0313(12) Uani 1 1 d D . .
HW1A H 0.8140 0.1754 0.5503 0.047 Uiso 1 1 d RD . .
HW1B H 0.8203 0.2824 0.4967 0.047 Uiso 1 1 d RD . .
OW2 O 0.66363(12) -0.3093(5) -0.0198(3) 0.0341(13) Uani 1 1 d D . .
HW2A H 0.6798 -0.3407 0.0211 0.051 Uiso 1 1 d RD . .
HW2B H 0.6745 -0.2480 -0.0466 0.051 Uiso 1 1 d RD . .
OW3 O 0.88953(14) 0.1817(6) 0.5741(3) 0.0414(14) Uani 1 1 d D . .
HW3A H 0.9053 0.2265 0.5619 0.062 Uiso 1 1 d RD . .
HW3B H 0.8783 0.2402 0.5663 0.062 Uiso 1 1 d RD . .
OW4 O 0.61043(15) -1.1783(6) 0.0294(6) 0.076(3) Uani 1 1 d D . .
HW4A H 0.6132 -1.1055 0.0554 0.113 Uiso 1 1 d RD . .
HW4B H 0.5941 -1.2339 0.0145 0.113 Uiso 1 1 d RD . .
OW5 O 0.8891(3) -0.0863(13) 0.5476(6) 0.075(3) Uani 0.78 1 d P C 1
OW5' O 0.8780(10) -0.175(3) 0.5460(16) 0.064(11) Uani 0.22 1 d P D 2

loop_
_atom_site_aniso_label
_atom_site_aniso_U_11
_atom_site_aniso_U_22
_atom_site_aniso_U_33
_atom_site_aniso_U_23
_atom_site_aniso_U_13
_atom_site_aniso_U_12
Mn11 0.0360(6) 0.0338(7) 0.0423(7) -0.0037(6) 0.0048(5) -0.0075(6)
O1 0.049(3) 0.032(3) 0.040(3) -0.002(3) 0.001(2) -0.015(3)
N11 0.026(3) 0.033(4) 0.029(3) 0.001(3) -0.007(2) 0.005(3)
N21 0.043(4) 0.036(4) 0.044(4) 0.007(3) -0.001(3) 0.000(3)
N31 0.042(4) 0.032(4) 0.066(5) -0.007(4) 0.007(4) -0.002(3)
N41 0.053(4) 0.027(4) 0.042(4) -0.005(3) 0.008(3) -0.011(3)
N51 0.052(4) 0.042(5) 0.041(4) -0.003(3) -0.009(3) -0.004(4)
C11 0.042(4) 0.034(5) 0.032(4) 0.009(4) -0.001(3) -0.008(4)
C21 0.040(4) 0.029(4) 0.034(4) -0.008(4) -0.003(3) -0.003(4)
C31 0.020(3) 0.038(5) 0.025(3) -0.001(3) -0.004(3) -0.008(3)
C41 0.044(4) 0.041(6) 0.056(6) 0.007(5) -0.003(4) -0.007(4)
C51 0.030(4) 0.052(6) 0.054(6) -0.006(5) 0.000(4) 0.003(4)
C61 0.054(5) 0.047(6) 0.049(5) 0.004(5) -0.019(4) 0.013(5)
C71 0.030(3) 0.028(4) 0.023(4) 0.004(3) -0.009(3) -0.002(3)
C81 0.046(5) 0.042(6) 0.042(5) -0.004(4) -0.003(4) -0.001(4)
C91 0.082(7) 0.045(6) 0.058(6) 0.009(5) 0.007(5) 0.007(6)
C101 0.055(5) 0.037(6) 0.054(6) 0.007(5) 0.006(4) 0.004(4)
C111 0.061(5) 0.027(5) 0.065(6) -0.021(5) 0.030(5) -0.005(4)
C121 0.058(5) 0.035(5) 0.049(5) -0.013(4) 0.018(4) -0.002(4)
C131 0.058(5) 0.027(5) 0.075(7) -0.006(5) 0.023(5) 0.002(4)
C141 0.052(5) 0.037(5) 0.059(6) -0.013(5) -0.001(4) -0.006(4)
C151 0.039(4) 0.045(6) 0.052(6) -0.006(4) -0.015(4) 0.000(4)
Mn12 0.0277(5) 0.0265(6) 0.0255(6) 0.0007(5) -0.0039(4) -0.0080(5)
O2 0.028(2) 0.028(3) 0.030(3) -0.002(2) -0.007(2) -0.006(2)
N12 0.037(3) 0.034(4) 0.049(4) -0.008(4) -0.016(3) -0.003(3)
N22 0.028(3) 0.035(4) 0.033(4) 0.002(3) 0.000(3) -0.007(3)
N32 0.039(3) 0.028(4) 0.053(4) -0.020(4) -0.024(3) 0.004(3)
N42 0.030(3) 0.084(7) 0.048(5) -0.031(5) 0.005(3) 0.000(4)
N52 0.064(5) 0.040(5) 0.034(4) 0.000(3) -0.001(3) -0.022(4)
C12 0.085(8) 0.102(12) 0.082(9) -0.033(8) -0.005(7) 0.050(8)
C22 0.039(4) 0.041(6) 0.045(5) -0.019(4) -0.009(4) 0.011(4)
C32 0.025(3) 0.050(6) 0.030(4) -0.006(4) -0.009(3) 0.003(3)
C42 0.031(4) 0.105(10) 0.041(5) -0.029(7) 0.009(4) 0.000(5)
C52 0.063(7) 0.119(11) 0.026(5) -0.003(7) -0.004(5) -0.048(8)
C62 0.086(7) 0.067(7) 0.027(5) 0.003(5) -0.019(5) -0.027(7)
C72 0.038(4) 0.033(5) 0.041(5) 0.005(4) -0.010(4) -0.015(4)
C82 0.045(5) 0.031(5) 0.065(6) 0.008(5) -0.025(5) -0.003(4)
C92 0.136(12) 0.020(6) 0.124(12) 0.016(7) -0.017(10) 0.022(7)
C102 0.055(6) 0.065(8) 0.063(7) -0.037(6) -0.041(5) 0.024(5)
C112 0.027(4) 0.096(10) 0.069(7) -0.039(7) -0.009(4) 0.011(5)
C122 0.051(6) 0.129(12) 0.045(6) -0.026(7) 0.016(5) -0.035(7)
C132 0.063(6) 0.088(9) 0.030(5) -0.005(5) 0.007(4) -0.027(6)
C142 0.082(7) 0.036(6) 0.050(6) 0.020(4) -0.036(5) -0.028(5)
C152 0.067(6) 0.044(6) 0.066(7) -0.005(5) -0.032(5) 0.002(5)
Mn2 0.0248(5) 0.0508(8) 0.0277(6) -0.0099(6) 0.0013(4) -0.0026(6)
O3 0.069(4) 0.058(5) 0.050(4) -0.024(3) 0.006(3) -0.011(4)
N14 0.029(3) 0.042(4) 0.031(3) -0.001(3) -0.002(3) 0.000(3)
N24 0.029(3) 0.035(4) 0.031(3) -0.006(3) -0.003(3) 0.002(3)
N34 0.052(4) 0.041(5) 0.043(4) -0.015(4) -0.020(4) 0.013(4)
N44 0.039(12) 0.08(2) 0.051(17) -0.042(16) -0.023(11) 0.013(12)
N44' 0.031(6) 0.060(10) 0.056(9) 0.018(8) -0.010(6) 0.009(6)
N54 0.035(3) 0.058(5) 0.035(4) 0.003(4) 0.008(3) 0.003(4)
C14 0.033(4) 0.044(5) 0.045(5) 0.000(4) -0.003(3) -0.004(4)
C24 0.037(4) 0.035(5) 0.030(4) -0.005(4) -0.002(3) -0.009(4)
C34 0.029(3) 0.029(4) 0.029(4) -0.003(3) -0.002(3) -0.008(3)
C44 0.023(3) 0.047(6) 0.038(4) -0.012(4) -0.005(3) 0.003(4)
C54 0.037(4) 0.049(6) 0.029(4) -0.011(4) 0.016(3) -0.016(4)
C64 0.061(5) 0.025(5) 0.028(4) -0.009(3) 0.015(4) -0.014(4)
C74 0.038(4) 0.022(4) 0.023(4) -0.003(3) -0.008(3) -0.005(3)
C84 0.066(6) 0.034(5) 0.023(4) -0.010(4) -0.011(4) 0.007(4)
C94 0.076(7) 0.056(7) 0.047(6) -0.001(5) -0.011(5) 0.006(6)
C104 0.043(5) 0.043(6) 0.094(8) -0.028(6) -0.031(5) 0.019(4)
C114 0.043(6) 0.139(15) 0.062(8) 0.032(9) 0.011(5) 0.045(8)
C124 0.026(4) 0.092(9) 0.057(6) -0.010(6) 0.000(4) -0.008(5)
C134 0.032(9) 0.048(13) 0.062(14) 0.018(12) 0.020(9) 0.002(9)
C13' 0.024(7) 0.089(16) 0.037(9) 0.012(9) 0.010(6) 0.025(8)
C144 0.048(12) 0.09(2) 0.034(11) 0.022(12) 0.023(9) -0.030(13)
C14' 0.046(9) 0.081(15) 0.031(8) 0.008(9) 0.004(7) 0.038(9)
C154 0.048(5) 0.050(6) 0.044(5) 0.007(5) 0.003(4) -0.002(5)
Cr2 0.0224(7) 0.0259(9) 0.0196(8) 0.000 0.0003(6) 0.000
C15 0.019(3) 0.030(4) 0.031(4) -0.005(3) 0.007(3) -0.001(3)
N15 0.030(3) 0.042(4) 0.020(3) 0.000(3) -0.002(2) 0.001(3)
C25 0.043(4) 0.039(5) 0.017(3) -0.005(3) 0.005(3) -0.007(4)
N25 0.063(5) 0.066(6) 0.024(4) -0.003(4) 0.000(3) -0.025(5)
C35 0.025(3) 0.040(5) 0.015(3) 0.010(3) 0.000(3) 0.002(3)
N35 0.030(3) 0.041(4) 0.035(4) 0.000(3) 0.004(3) 0.003(3)
Cr3 0.0206(7) 0.0344(11) 0.0366(10) 0.000 -0.0062(7) 0.000
C16 0.018(3) 0.053(6) 0.065(6) -0.011(5) 0.001(4) -0.005(4)
N16 0.062(5) 0.084(7) 0.032(4) 0.007(4) 0.013(4) -0.005(5)
C26 0.042(5) 0.031(5) 0.070(7) -0.014(5) -0.024(4) 0.003(4)
N26 0.062(5) 0.048(6) 0.101(7) -0.029(5) -0.047(5) 0.023(5)
C36 0.031(4) 0.036(5) 0.023(4) 0.004(3) 0.001(3) -0.001(4)
N36 0.042(4) 0.033(4) 0.068(5) 0.006(4) -0.001(4) -0.011(4)
Cr1 0.0187(5) 0.0186(6) 0.0221(5) -0.0008(5) 0.0012(4) -0.0003(4)
C13 0.035(4) 0.035(5) 0.045(5) -0.015(4) 0.022(4) -0.007(4)
N13 0.047(4) 0.033(4) 0.050(4) -0.011(4) 0.013(3) -0.016(4)
C23 0.024(3) 0.023(4) 0.024(4) -0.007(3) 0.002(3) -0.002(3)
N23 0.031(3) 0.041(4) 0.038(4) -0.002(3) -0.004(3) -0.013(3)
C33 0.024(3) 0.020(4) 0.028(4) 0.004(3) -0.002(3) -0.001(3)
N33 0.043(4) 0.035(4) 0.031(4) -0.005(3) 0.008(3) 0.011(3)
C43 0.032(3) 0.019(4) 0.027(4) 0.006(3) -0.001(3) -0.004(3)
N43 0.039(3) 0.029(4) 0.034(4) -0.004(3) -0.002(3) 0.005(3)
C53 0.020(3) 0.031(4) 0.029(4) -0.009(3) 0.000(3) 0.002(3)
N53 0.030(3) 0.039(4) 0.028(3) -0.003(3) -0.003(3) 0.006(3)
C63 0.026(3) 0.026(4) 0.020(3) -0.002(3) -0.002(3) 0.004(3)
N63 0.038(3) 0.045(4) 0.033(3) 0.006(4) 0.010(3) 0.007(3)
OW1 0.032(3) 0.029(3) 0.033(3) 0.016(2) 0.008(2) 0.004(2)
OW2 0.035(3) 0.030(3) 0.037(3) 0.014(2) -0.001(2) -0.006(2)
OW3 0.049(3) 0.033(4) 0.041(3) 0.000(3) -0.002(3) -0.009(3)
OW4 0.036(3) 0.027(4) 0.166(8) -0.021(4) 0.028(4) -0.017(3)
OW5 0.064(6) 0.077(9) 0.084(8) 0.004(7) -0.007(5) 0.033(6)
OW5' 0.13(3) 0.035(19) 0.032(15) -0.011(14) 0.030(17) -0.03(2)

loop_
_atom_type_symbol
_atom_type_description
_atom_type_scat_dispersion_real
_atom_type_scat_dispersion_imag
_atom_type_scat_source
C C 0.0033 0.0016 'International Tables Vol C Tables 4.2.6.8 and 6.1.1.4'
H H 0.0000 0.0000 'International Tables Vol C Tables 4.2.6.8 and 6.1.1.4'
N N 0.0061 0.0033 'International Tables Vol C Tables 4.2.6.8 and 6.1.1.4'
O O 0.0106 0.0060 'International Tables Vol C Tables 4.2.6.8 and 6.1.1.4'
Cr Cr 0.3209 0.6236 'International Tables Vol C Tables 4.2.6.8 and 6.1.1.4'
Mn Mn 0.3368 0.7283 'International Tables Vol C Tables 4.2.6.8 and 6.1.1.4'

loop_
_geom_angle_atom_site_label_1
_geom_angle_atom_site_label_2
_geom_angle_atom_site_label_3
_geom_angle
_geom_angle_site_symmetry_1
_geom_angle_site_symmetry_3
_geom_angle_publ_flag
O1 Mn11 N13 172.6(3) . . ?
O1 Mn11 N21 86.2(3) . . ?
N13 Mn11 N21 90.7(3) . . ?
O1 Mn11 N31 82.6(3) . . ?
N13 Mn11 N31 90.0(3) . . ?
N21 Mn11 N31 70.0(3) . . ?
O1 Mn11 N51 90.2(3) . . ?
N13 Mn11 N51 96.4(3) . . ?
N21 Mn11 N51 141.6(3) . . ?
N31 Mn11 N51 147.2(3) . . ?
O1 Mn11 N41 91.4(2) . . ?
N13 Mn11 N41 86.8(3) . . ?
N21 Mn11 N41 142.3(3) . . ?
N31 Mn11 N41 72.3(3) . . ?
N51 Mn11 N41 76.0(3) . . ?
O1 Mn11 N11 96.6(2) . . ?
N13 Mn11 N11 88.7(2) . . ?
N21 Mn11 N11 69.8(2) . . ?
N31 Mn11 N11 139.8(2) . . ?
N51 Mn11 N11 72.7(3) . . ?
N41 Mn11 N11 147.6(2) . . ?
C21 N11 C151 126.1(8) . . ?
C21 N11 Mn11 119.3(6) . . ?
C151 N11 Mn11 114.3(5) . . ?
C71 N21 C31 120.5(7) . . ?
C71 N21 Mn11 119.8(6) . . ?
C31 N21 Mn11 119.5(5) . . ?
C81 N31 C101 122.1(8) . . ?
C81 N31 Mn11 121.1(7) . . ?
C101 N31 Mn11 116.8(5) . . ?
C111 N41 C121 115.3(7) . . ?
C111 N41 Mn11 110.0(5) . . ?
C121 N41 Mn11 107.4(5) . . ?
C131 N51 C141 114.7(7) . . ?
C131 N51 Mn11 109.3(6) . . ?
C141 N51 Mn11 108.7(6) . . ?
N11 C21 C11 127.2(8) . . ?
N11 C21 C31 116.7(7) . . ?
C11 C21 C31 116.1(7) . . ?
N21 C31 C41 121.3(8) . . ?
N21 C31 C21 114.3(6) . . ?
C41 C31 C21 124.5(7) . . ?
C31 C41 C51 119.7(9) . . ?
C61 C51 C41 116.8(8) . . ?
C71 C61 C51 120.0(9) . . ?
N21 C71 C61 121.3(8) . . ?
N21 C71 C81 114.4(7) . . ?
C61 C71 C81 124.2(8) . . ?
N31 C81 C91 125.6(9) . . ?
N31 C81 C71 114.4(8) . . ?
C91 C81 C71 119.9(8) . . ?
N31 C101 C111 107.3(8) . . ?
N41 C111 C101 109.8(7) . . ?
N41 C121 C131 109.2(7) . . ?
N51 C131 C121 109.9(8) . . ?
C151 C141 N51 107.1(7) . . ?
N11 C151 C141 114.4(8) . . ?
N22 Mn12 N23 93.0(2) . . ?
N22 Mn12 O2 86.9(2) . . ?
N23 Mn12 O2 178.1(3) . . ?
N22 Mn12 N12 70.5(3) . . ?
N23 Mn12 N12 92.7(2) . . ?
O2 Mn12 N12 85.5(2) . . ?
N22 Mn12 N32 70.0(3) . . ?
N23 Mn12 N32 88.3(2) . . ?
O2 Mn12 N32 93.4(2) . . ?
N12 Mn12 N32 140.4(3) . . ?
N22 Mn12 N52 144.3(3) . . ?
N23 Mn12 N52 87.2(3) . . ?
O2 Mn12 N52 91.7(2) . . ?
N12 Mn12 N52 73.8(3) . . ?
N32 Mn12 N52 145.7(3) . . ?
N22 Mn12 N42 141.3(3) . . ?
N23 Mn12 N42 95.7(3) . . ?
O2 Mn12 N42 85.5(2) . . ?
N12 Mn12 N42 146.2(3) . . ?
N32 Mn12 N42 72.7(3) . . ?
N52 Mn12 N42 73.9(3) . . ?
C22 N12 C152 124.8(8) . . ?
C22 N12 Mn12 119.5(6) . . ?
C152 N12 Mn12 115.8(7) . . ?
C72 N22 C32 122.4(7) . . ?
C72 N22 Mn12 120.1(6) . . ?
C32 N22 Mn12 117.5(5) . . ?
C82 N32 C102 125.4(9) . . ?
C82 N32 Mn12 119.0(6) . . ?
C102 N32 Mn12 114.8(7) . . ?
C112 N42 C122 116.1(8) . . ?
C112 N42 Mn12 107.3(6) . . ?
C122 N42 Mn12 108.4(7) . . ?
C132 N52 C142 114.3(8) . . ?
C132 N52 Mn12 110.6(7) . . ?
C142 N52 Mn12 106.9(5) . . ?
N12 C22 C32 116.0(8) . . ?
N12 C22 C12 124.0(10) . . ?
C32 C22 C12 120.0(10) . . ?
N22 C32 C42 119.4(9) . . ?
N22 C32 C22 116.5(7) . . ?
C42 C32 C22 124.0(9) . . ?
C52 C42 C32 118.1(10) . . ?
C42 C52 C62 121.6(10) . . ?
C52 C62 C72 117.9(11) . . ?
N22 C72 C62 120.6(9) . . ?
N22 C72 C82 114.2(8) . . ?
C62 C72 C82 125.2(9) . . ?
N32 C82 C92 126.7(11) . . ?
N32 C82 C72 116.1(8) . . ?
C92 C82 C72 117.2(11) . . ?
N32 C102 C112 111.6(9) . . ?
N42 C112 C102 110.4(8) . . ?
N42 C122 C132 110.3(8) . . ?
N52 C132 C122 108.5(8) . . ?
N52 C142 C152 110.3(7) . . ?
N12 C152 C142 109.6(9) . . ?
N15 Mn2 O3 178.5(2) . . ?
N15 Mn2 N24 94.6(2) . . ?
O3 Mn2 N24 83.9(2) . . ?
N15 Mn2 N14 92.2(2) . . ?
O3 Mn2 N14 87.0(3) . . ?
N24 Mn2 N14 70.0(2) . . ?
N15 Mn2 N44' 96.8(5) . . ?
O3 Mn2 N44' 84.6(5) . . ?
N24 Mn2 N44' 142.8(4) . . ?
N14 Mn2 N44' 144.3(4) . . ?
N15 Mn2 N34 92.9(2) . . ?
O3 Mn2 N34 86.9(3) . . ?
N24 Mn2 N34 69.2(3) . . ?
N14 Mn2 N34 139.2(3) . . ?
N44' Mn2 N34 74.9(4) . . ?
N15 Mn2 N54 90.3(3) . . ?
O3 Mn2 N54 90.6(3) . . ?
N24 Mn2 N54 141.9(2) . . ?
N14 Mn2 N54 72.0(2) . . ?
N44' Mn2 N54 73.5(4) . . ?
N34 Mn2 N54 148.3(3) . . ?
N15 Mn2 N44 77.9(6) . . ?
O3 Mn2 N44 103.4(6) . . ?
N24 Mn2 N44 136.0(9) . . ?
N14 Mn2 N44 152.1(9) . . ?
N44' Mn2 N44 20.7(6) . . ?
N34 Mn2 N44 68.0(9) . . ?
N54 Mn2 N44 82.0(9) . . ?
C24 N14 C154 123.0(7) . . ?
C24 N14 Mn2 120.2(6) . . ?
C154 N14 Mn2 116.7(5) . . ?
C34 N24 C74 118.9(6) . . ?
C34 N24 Mn2 119.7(5) . . ?
C74 N24 Mn2 121.2(5) . . ?
C84 N34 C104 124.3(9) . . ?
C84 N34 Mn2 120.7(6) . . ?
C104 N34 Mn2 115.0(7) . . ?
C114 N44 C124 126(2) . . ?
C114 N44 Mn2 116(2) . . ?
C124 N44 Mn2 97.1(15) . . ?
C124 N44' C114 121.7(13) . . ?
C124 N44' Mn2 114.7(9) . . ?
C114 N44' Mn2 105.9(10) . . ?
C144 N54 C14' 53.6(13) . . ?
C144 N54 C13' 138.6(13) . . ?
C14' N54 C13' 114.4(10) . . ?
C144 N54 C134 118.9(15) . . ?
C14' N54 C134 147.4(12) . . ?
C13' N54 C134 46.3(11) . . ?
C144 N54 Mn2 109.2(9) . . ?
C14' N54 Mn2 108.5(8) . . ?
C13' N54 Mn2 112.0(9) . . ?
C134 N54 Mn2 103.8(8) . . ?
N14 C24 C14 126.0(8) . . ?
N14 C24 C34 114.6(7) . . ?
C14 C24 C34 119.3(7) . . ?
N24 C34 C44 121.5(8) . . ?
N24 C34 C24 115.4(6) . . ?
C44 C34 C24 123.0(7) . . ?
C34 C44 C54 117.6(7) . . ?
C64 C54 C44 120.4(7) . . ?
C54 C64 C74 119.2(8) . . ?
C64 C74 N24 122.4(7) . . ?
C64 C74 C84 124.7(8) . . ?
N24 C74 C84 112.8(7) . . ?
N34 C84 C94 126.4(9) . . ?
N34 C84 C74 116.0(8) . . ?
C94 C84 C74 117.5(9) . . ?
N34 C104 C114 106.5(9) . . ?
N44 C114 N44' 38.5(15) . . ?
N44 C114 C104 131(2) . . ?
N44' C114 C104 122.9(12) . . ?
N44' C124 C134 117.3(11) . . ?
N44' C124 C13' 109.0(10) . . ?
C134 C124 C13' 45.4(12) . . ?
N44' C124 N44 30.3(9) . . ?
C134 C124 N44 110.8(15) . . ?
C13' C124 N44 127.6(11) . . ?
C124 C134 N54 113.0(15) . . ?
N54 C13' C124 105.3(11) . . ?
N54 C144 C154 113.9(17) . . ?
N54 C14' C154 108.8(11) . . ?
N14 C154 C14' 107.1(10) . . ?
N14 C154 C144 105.7(10) . . ?
C14' C154 C144 47.4(12) . . ?
C15 Cr2 C15 169.0(5) 2_656 . ?
C15 Cr2 C25 90.5(3) 2_656 2_656 ?
C15 Cr2 C25 97.4(3) . 2_656 ?
C15 Cr2 C25 97.4(3) 2_656 . ?
C15 Cr2 C25 90.5(3) . . ?
C25 Cr2 C25 88.5(5) 2_656 . ?
C15 Cr2 C35 85.6(3) 2_656 2_656 ?
C15 Cr2 C35 86.8(3) . 2_656 ?
C25 Cr2 C35 89.6(3) 2_656 2_656 ?
C25 Cr2 C35 176.4(3) . 2_656 ?
C15 Cr2 C35 86.8(3) 2_656 . ?
C15 Cr2 C35 85.6(3) . . ?
C25 Cr2 C35 176.4(3) 2_656 . ?
C25 Cr2 C35 89.6(3) . . ?
C35 Cr2 C35 92.5(4) 2_656 . ?
N15 C15 Cr2 171.7(7) . . ?
C15 N15 Mn2 145.8(6) . . ?
N25 C25 Cr2 175.6(7) . . ?
N35 C35 Cr2 177.6(6) . . ?
C26 Cr3 C26 95.5(5) 2_655 . ?
C26 Cr3 C16 91.3(4) 2_655 . ?
C26 Cr3 C16 86.1(4) . . ?
C26 Cr3 C16 86.1(4) 2_655 2_655 ?
C26 Cr3 C16 91.3(4) . 2_655 ?
C16 Cr3 C16 176.2(6) . 2_655 ?
C26 Cr3 C36 175.0(3) 2_655 . ?
C26 Cr3 C36 88.6(3) . . ?
C16 Cr3 C36 91.8(3) . . ?
C16 Cr3 C36 90.9(3) 2_655 . ?
C26 Cr3 C36 88.6(3) 2_655 2_655 ?
C26 Cr3 C36 175.0(3) . 2_655 ?
C16 Cr3 C36 90.9(3) . 2_655 ?
C16 Cr3 C36 91.8(3) 2_655 2_655 ?
C36 Cr3 C36 87.4(4) . 2_655 ?
N16 C16 Cr3 173.7(10) . . ?
N26 C26 Cr3 178.8(11) . . ?
N36 C36 Cr3 175.7(7) . . ?
C43 Cr1 C13 91.8(3) . . ?
C43 Cr1 C63 87.1(3) . . ?
C13 Cr1 C63 89.4(3) . . ?
C43 Cr1 C53 175.1(3) . . ?
C13 Cr1 C53 93.0(3) . . ?
C63 Cr1 C53 91.7(3) . . ?
C43 Cr1 C23 83.3(3) . . ?
C13 Cr1 C23 174.7(3) . . ?
C63 Cr1 C23 92.2(3) . . ?
C53 Cr1 C23 92.0(3) . . ?
C43 Cr1 C33 94.5(3) . . ?
C13 Cr1 C33 84.8(3) . . ?
C63 Cr1 C33 174.0(3) . . ?
C53 Cr1 C33 87.1(3) . . ?
C23 Cr1 C33 93.8(3) . . ?
N13 C13 Cr1 175.4(7) . . ?
C13 N13 Mn11 145.1(7) . . ?
N23 C23 Cr1 169.1(7) . . ?
C23 N23 Mn12 157.0(7) . . ?
N33 C33 Cr1 172.5(7) . . ?
N43 C43 Cr1 174.2(7) . . ?
N53 C53 Cr1 177.4(6) . . ?
N63 C63 Cr1 177.7(7) . . ?

loop_
_geom_bond_atom_site_label_1
_geom_bond_atom_site_label_2
_geom_bond_distance
_geom_bond_site_symmetry_2
_geom_bond_publ_flag
Mn11 O1 2.229(6) . ?
Mn11 N13 2.237(7) . ?
Mn11 N21 2.250(7) . ?
Mn11 N31 2.269(8) . ?
Mn11 N51 2.280(8) . ?
Mn11 N41 2.303(7) . ?
Mn11 N11 2.320(7) . ?
N11 C21 1.234(10) . ?
N11 C151 1.404(11) . ?
N21 C71 1.295(10) . ?
N21 C31 1.327(10) . ?
N31 C81 1.246(11) . ?
N31 C101 1.493(12) . ?
N41 C111 1.441(13) . ?
N41 C121 1.457(12) . ?
N51 C131 1.432(12) . ?
N51 C141 1.514(12) . ?
C11 C21 1.468(11) . ?
C21 C31 1.513(12) . ?
C31 C41 1.350(11) . ?
C41 C51 1.387(13) . ?
C51 C61 1.372(14) . ?
C61 C71 1.363(12) . ?
C71 C81 1.540(12) . ?
C81 C91 1.448(14) . ?
C101 C111 1.496(12) . ?
C121 C131 1.490(14) . ?
C141 C151 1.479(13) . ?
Mn12 N22 2.230(7) . ?
Mn12 N23 2.249(6) . ?
Mn12 O2 2.250(5) . ?
Mn12 N12 2.265(7) . ?
Mn12 N32 2.279(8) . ?
Mn12 N52 2.307(7) . ?
Mn12 N42 2.336(7) . ?
N12 C22 1.263(12) . ?
N12 C152 1.433(13) . ?
N22 C72 1.308(10) . ?
N22 C32 1.338(10) . ?
N32 C82 1.259(13) . ?
N32 C102 1.441(13) . ?
N42 C112 1.421(14) . ?
N42 C122 1.451(15) . ?
N52 C132 1.437(12) . ?
N52 C142 1.457(13) . ?
C12 C22 1.496(13) . ?
C22 C32 1.442(13) . ?
C32 C42 1.405(13) . ?
C42 C52 1.356(18) . ?
C52 C62 1.367(17) . ?
C62 C72 1.396(13) . ?
C72 C82 1.489(14) . ?
C82 C92 1.486(14) . ?
C102 C112 1.480(16) . ?
C122 C132 1.468(18) . ?
C142 C152 1.503(15) . ?
Mn2 N15 2.172(7) . ?
Mn2 O3 2.233(6) . ?
Mn2 N24 2.239(6) . ?
Mn2 N14 2.282(6) . ?
Mn2 N44' 2.293(12) . ?
Mn2 N34 2.318(8) . ?
Mn2 N54 2.323(8) . ?
Mn2 N44 2.42(2) . ?
N14 C24 1.282(10) . ?
N14 C154 1.437(11) . ?
N24 C34 1.322(9) . ?
N24 C74 1.351(10) . ?
N34 C84 1.247(12) . ?
N34 C104 1.479(10) . ?
N44 C114 0.95(3) . ?
N44 C124 1.68(4) . ?
N44' C124 1.356(17) . ?
N44' C114 1.360(17) . ?
N54 C144 1.27(3) . ?
N54 C14' 1.459(16) . ?
N54 C13' 1.465(16) . ?
N54 C134 1.54(2) . ?
C14 C24 1.470(12) . ?
C24 C34 1.493(11) . ?
C34 C44 1.377(10) . ?
C44 C54 1.404(12) . ?
C54 C64 1.327(12) . ?
C64 C74 1.350(11) . ?
C74 C84 1.515(11) . ?
C84 C94 1.479(14) . ?
C104 C114 1.510(18) . ?
C124 C134 1.40(2) . ?
C124 C13' 1.622(18) . ?
C144 C154 1.59(2) . ?
C14' C154 1.492(17) . ?
Cr2 C15 2.043(7) 2_656 ?
Cr2 C15 2.043(7) . ?
Cr2 C25 2.051(8) 2_656 ?
Cr2 C25 2.051(8) . ?
Cr2 C35 2.054(8) 2_656 ?
Cr2 C35 2.054(8) . ?
C15 N15 1.162(9) . ?
C25 N25 1.146(11) . ?
C35 N35 1.156(10) . ?
Cr3 C26 2.049(9) 2_655 ?
Cr3 C26 2.049(9) . ?
Cr3 C16 2.073(11) . ?
Cr3 C16 2.073(10) 2_655 ?
Cr3 C36 2.076(8) . ?
Cr3 C36 2.076(8) 2_655 ?
C16 N16 1.111(11) . ?
C26 N26 1.154(12) . ?
C36 N36 1.110(10) . ?
Cr1 C43 2.050(7) . ?
Cr1 C13 2.053(8) . ?
Cr1 C63 2.054(7) . ?
Cr1 C53 2.057(8) . ?
Cr1 C23 2.060(7) . ?
Cr1 C33 2.073(8) . ?
C13 N13 1.137(10) . ?
C23 N23 1.105(9) . ?
C33 N33 1.109(10) . ?
C43 N43 1.161(9) . ?
C53 N53 1.156(9) . ?
C63 N63 1.140(9) . ?
